data_1530353
loop_
_publ_author_name
'Markgraf, S.A.'
'Halliyal, A.'
'Bhalla, A.S.'
'Newnham, R.E.'
'Prewitt, C.T.'

_publ_section_title
;
 X-Ray Structure Refinement and Pyroelectric Investigation of Fresnoite,
 Ba2 Ti Si2 O8
;
_journal_name_full Ferroelectrics
_journal_page_first 17
_journal_page_last 26
_journal_volume 62
_journal_year 1985
_chemical_formula_sum 'Ba2 O8 Si2 Ti'
_chemical_name_systematic 'Ba2 Ti Si2 O8'
_space_group_IT_number 100
_symmetry_space_group_name_Hall 'P 4 -2ab'
_symmetry_space_group_name_H-M 'P 4 b m'
_cell_angle_alpha 90
_cell_angle_beta 90
_cell_angle_gamma 90
_cell_formula_units_Z 2
_cell_length_a 8.527
_cell_length_b 8.527
_cell_length_c 5.2104
_cell_volume 378.847
_citation_journal_id_ASTM FEROA8
_cod_data_source_file Markgraf_FEROA8_1985_1191.cif
_cod_data_source_block Ba2O8Si2Ti1
_cod_original_cell_volume 378.8468
_cod_original_formula_sum 'Ba2 O8 Si2 Ti1'
_cod_database_code 1530353

loop_
_symmetry_equiv_pos_as_xyz
x,y,z
-y,x,z
-x,-y,z
y,-x,z
-x+1/2,y+1/2,z
-y+1/2,-x+1/2,z
x+1/2,-y+1/2,z
y+1/2,x+1/2,z

loop_
_atom_site_label
_atom_site_type_symbol
_atom_site_fract_x
_atom_site_fract_y
_atom_site_fract_z
_atom_site_occupancy
_atom_site_U_iso_or_equiv
O1 O-2 0 0.5 -0.6293 1 0.0
Si1 Si+4 0.128 0.628 -0.5129 1 0.0
O4 O-2 0 0 -0.2096 1 0.0
Ba1 Ba+2 0.32701 0.82701 0 1 0.0
Ti1 Ti+4 0 0 -0.5354 1 0.0
O2 O-2 0.1259 0.6259 -0.2051 1 0.0
O3 O-2 0.2924 0.5772 -0.6429 1 0.0
